data_4024471
loop_
_publ_author_name
'Sylvaine Cren'
'Pascal Sch\"ar'
'Philippe Renaud'
'Kurt Schenk'

_publ_section_title
;
Diastereoselectivity Control of the Radical Carboazidation of Substituted
Methylenecyclohexanes
;
_journal_name_full 'Journal of Organic Chemistry'
_journal_page_first 2942
_journal_page_last 2946
_journal_paper_doi 10.1021/jo900088x
_journal_volume 74
_journal_year 2009
_chemical_formula_moiety 'C22 H41 N O4 Si'
_chemical_formula_sum 'C22 H41 N O4 Si'
_chemical_formula_weight 411.65
_chemical_name_systematic
; 
 ? 
;
_space_group_IT_number 15
_symmetry_cell_setting monoclinic
_symmetry_space_group_name_Hall '-C 2yc'
_symmetry_space_group_name_H-M 'C 1 2/c 1'
_atom_sites_solution_hydrogens geom
_atom_sites_solution_primary direct
_atom_sites_solution_secondary difmap
_audit_author_name 'Kurt J. Schenk'
_audit_contact_author_address
;
   Kurt J. Schenk
   LCr1 - IPMC - FSB - EPFL
   Le Cubtron, Bureau 521
   Dorigny
   CH-1015 Lausanne
;
_audit_contact_author_email Kurt.Schenk@EPFL.CH
_audit_contact_author_fax '+41 (0)21 693 0504'
_audit_contact_author_phone '+41 (0)21 693 0635'
_audit_creation_date '2nd February 2008'
_audit_creation_method 'SHELXL-97 & Stoe X-Red'
_cell_angle_alpha 90.00
_cell_angle_beta 108.470(8)
_cell_angle_gamma 90.00
_cell_formula_units_Z 8
_cell_length_a 26.787(3)
_cell_length_b 6.7761(4)
_cell_length_c 29.664(3)
_cell_measurement_reflns_used 18682
_cell_measurement_temperature 292(2)
_cell_measurement_theta_max 29.59
_cell_measurement_theta_min 1.60
_cell_volume 5107.0(9)
_computing_cell_refinement 'STOE X-AREA'
_computing_data_collection 'STOE X-AREA'
_computing_data_reduction 'STOE X-RED'
_computing_molecular_graphics 'SHELXtl (Bruker, 1996)'
_computing_publication_material 'SHELXtl (Bruker, 1996)'
_computing_structure_refinement 'SHELXL-97 (Sheldrick, 1997)'
_computing_structure_solution 'SHELXS-97 (Sheldrick, 1990)'
_diffrn_ambient_temperature 292(2)
_diffrn_detector 'image plate (34 cm diameter)'
_diffrn_detector_area_resol_mean 6.67
_diffrn_detector_type STOE
_diffrn_measured_fraction_theta_full 0.986
_diffrn_measured_fraction_theta_max 0.986
_diffrn_measurement_details ' 180 frames, detector distance = 100 mm'
_diffrn_measurement_device '2-circle goniometer'
_diffrn_measurement_device_type 'STOE IPDS 2'
_diffrn_measurement_method 'rotation method'
_diffrn_radiation_collimation '0.5 mm diameter, multiple pinhole'
_diffrn_radiation_monochromator 'plane graphite'
_diffrn_radiation_polarisn_norm 0
_diffrn_radiation_source 'fine-focus sealed tube'
_diffrn_radiation_type 'Mo K\a'
_diffrn_radiation_wavelength 0.71073
_diffrn_reflns_av_R_equivalents 0.0292
_diffrn_reflns_av_sigmaI/netI 0.0217
_diffrn_reflns_limit_h_max 36
_diffrn_reflns_limit_h_min -36
_diffrn_reflns_limit_k_max 8
_diffrn_reflns_limit_k_min -9
_diffrn_reflns_limit_l_max 40
_diffrn_reflns_limit_l_min -40
_diffrn_reflns_number 22452
_diffrn_reflns_theta_full 29.19
_diffrn_reflns_theta_max 29.19
_diffrn_reflns_theta_min 1.60
_diffrn_source 'sealed X-ray tube, 12 x 0.4 mm long-fine focus'
_diffrn_source_current 40
_diffrn_source_power 2.20
_diffrn_source_voltage 55
_diffrn_standards_number 0
_exptl_absorpt_coefficient_mu 0.116
_exptl_absorpt_correction_T_max 0.9895
_exptl_absorpt_correction_T_min 0.9712
_exptl_absorpt_correction_type integration
_exptl_absorpt_process_details 'Stoe, X_Red32, Version 1.31 (2005)'
_exptl_crystal_colour colourless
_exptl_crystal_density_diffrn 1.071
_exptl_crystal_density_method 'not measured'
_exptl_crystal_description prism
_exptl_crystal_F_000 1808
_exptl_crystal_size_max 0.586
_exptl_crystal_size_mid 0.328
_exptl_crystal_size_min 0.201
_refine_diff_density_max 0.241
_refine_diff_density_min -0.231
_refine_diff_density_rms 0.037
_refine_ls_extinction_coef 0.0035(4)
_refine_ls_extinction_expression Fc^*^=kFc[1+0.001xFc^2^\l^3^/sin(2\q)]^-1/4^
_refine_ls_extinction_method SHELXL
_refine_ls_goodness_of_fit_ref 1.065
_refine_ls_hydrogen_treatment constr
_refine_ls_matrix_type full
_refine_ls_number_parameters 258
_refine_ls_number_reflns 6821
_refine_ls_number_restraints 0
_refine_ls_restrained_S_all 1.065
_refine_ls_R_factor_all 0.0839
_refine_ls_R_factor_gt 0.0602
_refine_ls_shift/su_max 0.001
_refine_ls_shift/su_mean 0.000
_refine_ls_structure_factor_coef Fsqd
_refine_ls_weighting_details 'calc w=1/[\s^2^(Fo^2^)+(0.0806P)^2^+2.0694P] where P=(Fo^2^+2Fc^2^)/3'
_refine_ls_weighting_scheme calc
_refine_ls_wR_factor_gt 0.1598
_refine_ls_wR_factor_ref 0.1753
_reflns_number_gt 4943
_reflns_number_total 6821
_reflns_threshold_expression >2sigma(I)
_cod_data_source_file jo900088x_si_003.cif
_cod_data_source_block SC5n
_cod_original_sg_symbol_H-M C2/c
_cod_database_code 4024471

loop_
_symmetry_equiv_pos_as_xyz
'x, y, z'
'-x, y, -z+1/2'
'x+1/2, y+1/2, z'
'-x+1/2, y+1/2, -z+1/2'
'-x, -y, -z'
'x, -y, z-1/2'
'-x+1/2, -y+1/2, -z'
'x+1/2, -y+1/2, z-1/2'

loop_
_atom_site_label
_atom_site_type_symbol
_atom_site_fract_x
_atom_site_fract_y
_atom_site_fract_z
_atom_site_U_iso_or_equiv
_atom_site_adp_type
_atom_site_occupancy
_atom_site_symmetry_multiplicity
_atom_site_calc_flag
_atom_site_refinement_flags
_atom_site_disorder_assembly
_atom_site_disorder_group
Si1 Si 0.094457(19) -0.28941(8) 0.59989(2) 0.05933(17) Uani 1 1 d . . .
O1 O 0.18470(6) -0.1581(3) 0.46577(5) 0.0841(5) Uani 1 1 d . . .
O2 O 0.14623(4) -0.14866(19) 0.60499(5) 0.0576(3) Uani 1 1 d . . .
O3 O 0.22556(7) 0.2345(2) 0.66281(5) 0.0802(5) Uani 1 1 d . . .
O4 O 0.23011(6) -0.0554(2) 0.69851(5) 0.0715(4) Uani 1 1 d . . .
N1 N 0.23666(6) -0.0572(3) 0.53843(5) 0.0595(4) Uani 1 1 d . . .
H1N H 0.2634 -0.1279 0.5388 0.071 Uiso 1 1 calc R . .
C2 C 0.19272(7) -0.0563(3) 0.50141(6) 0.0620(5) Uani 1 1 d . . .
C3 C 0.15488(9) 0.0879(4) 0.51087(7) 0.0733(6) Uani 1 1 d . . .
H3A H 0.1241 0.0204 0.5138 0.088 Uiso 1 1 calc R . .
H3B H 0.1436 0.1839 0.4854 0.088 Uiso 1 1 calc R . .
C4 C 0.18492(8) 0.1874(3) 0.55708(7) 0.0650(5) Uani 1 1 d . . .
H4A H 0.1644 0.1865 0.5788 0.078 Uiso 1 1 calc R . .
H4B H 0.1927 0.3233 0.5514 0.078 Uiso 1 1 calc R . .
C5 C 0.23673(7) 0.0691(3) 0.57842(6) 0.0546(4) Uani 1 1 d . . .
C6 C 0.23867(6) -0.0640(2) 0.62211(5) 0.0464(3) Uani 1 1 d . . .
C7 C 0.29298(6) -0.1669(3) 0.64052(6) 0.0526(4) Uani 1 1 d . . .
H7A H 0.2942 -0.2459 0.6681 0.063 Uiso 1 1 calc R . .
H7B H 0.2967 -0.2556 0.6161 0.063 Uiso 1 1 calc R . .
C8 C 0.33934(7) -0.0239(4) 0.65401(7) 0.0681(5) Uani 1 1 d . . .
H8 H 0.3334 0.0676 0.6774 0.082 Uiso 1 1 calc R . .
C9 C 0.33696(8) 0.0993(4) 0.60993(8) 0.0802(7) Uani 1 1 d . . .
H9A H 0.3652 0.1958 0.6182 0.096 Uiso 1 1 calc R . .
H9B H 0.3421 0.0137 0.5856 0.096 Uiso 1 1 calc R . .
C10 C 0.28442(9) 0.2050(3) 0.59048(9) 0.0752(6) Uani 1 1 d . . .
H10A H 0.2840 0.2766 0.5620 0.090 Uiso 1 1 calc R . .
H10B H 0.2814 0.3009 0.6138 0.090 Uiso 1 1 calc R . .
C11 C 0.23052(7) 0.0586(3) 0.66230(6) 0.0552(4) Uani 1 1 d . . .
C12 C 0.21985(14) 0.0401(5) 0.73813(9) 0.1100(10) Uani 1 1 d . . .
H12A H 0.2206 -0.0562 0.7621 0.165 Uiso 0.64(4) 1 calc PR . .
H12B H 0.1858 0.1017 0.7275 0.165 Uiso 0.64(4) 1 calc PR . .
H12C H 0.2463 0.1383 0.7512 0.165 Uiso 0.64(4) 1 calc PR . .
H12D H 0.2146 0.1788 0.7318 0.165 Uiso 0.36(4) 1 calc PR . .
H12E H 0.2493 0.0208 0.7663 0.165 Uiso 0.36(4) 1 calc PR . .
H12F H 0.1888 -0.0158 0.7426 0.165 Uiso 0.36(4) 1 calc PR . .
C13 C 0.39316(8) -0.1250(6) 0.67827(8) 0.0972(9) Uani 1 1 d . . .
C14 C 0.43496(13) 0.0395(9) 0.69513(15) 0.184(2) Uani 1 1 d . . .
H14A H 0.4328 0.0958 0.7242 0.276 Uiso 0.81(8) 1 calc PR . .
H14B H 0.4286 0.1402 0.6712 0.276 Uiso 0.81(8) 1 calc PR . .
H14C H 0.4694 -0.0154 0.7005 0.276 Uiso 0.81(8) 1 calc PR . .
H14D H 0.4544 0.0513 0.6731 0.276 Uiso 0.19(8) 1 calc PR . .
H14E H 0.4586 0.0068 0.7260 0.276 Uiso 0.19(8) 1 calc PR . .
H14F H 0.4178 0.1625 0.6968 0.276 Uiso 0.19(8) 1 calc PR . .
C15 C 0.39176(12) -0.2365(7) 0.72189(11) 0.1353(15) Uani 1 1 d . . .
H15A H 0.3825 -0.1479 0.7432 0.203 Uiso 1 1 calc R . .
H15B H 0.4258 -0.2923 0.7375 0.203 Uiso 1 1 calc R . .
H15C H 0.3661 -0.3403 0.7127 0.203 Uiso 1 1 calc R . .
C16 C 0.40895(12) -0.2592(8) 0.64497(13) 0.164(2) Uani 1 1 d . . .
H16A H 0.3835 -0.3631 0.6347 0.246 Uiso 1 1 calc R . .
H16B H 0.4429 -0.3152 0.6610 0.246 Uiso 1 1 calc R . .
H16C H 0.4106 -0.1854 0.6179 0.246 Uiso 1 1 calc R . .
C17 C 0.19714(6) -0.2273(2) 0.61057(7) 0.0509(4) Uani 1 1 d . . .
H17A H 0.1969 -0.2935 0.5815 0.061 Uiso 1 1 calc R . .
H17B H 0.2060 -0.3240 0.6360 0.061 Uiso 1 1 calc R . .
C18 C 0.11128(11) -0.4764(4) 0.64810(10) 0.0911(8) Uani 1 1 d . . .
H18A H 0.1103 -0.4164 0.6771 0.137 Uiso 0.56(4) 1 calc PR . .
H18B H 0.1460 -0.5268 0.6524 0.137 Uiso 0.56(4) 1 calc PR . .
H18C H 0.0863 -0.5825 0.6398 0.137 Uiso 0.56(4) 1 calc PR . .
H18F H 0.1181 -0.6008 0.6357 0.137 Uiso 0.44(4) 1 calc PR . .
H18E H 0.0824 -0.4903 0.6605 0.137 Uiso 0.44(4) 1 calc PR . .
H18D H 0.1421 -0.4347 0.6731 0.137 Uiso 0.44(4) 1 calc PR . .
C19 C 0.07483(10) -0.4107(4) 0.54080(10) 0.0922(8) Uani 1 1 d . . .
H19A H 0.1024 -0.4977 0.5389 0.138 Uiso 1 1 calc R . .
H19B H 0.0688 -0.3121 0.5164 0.138 Uiso 1 1 calc R . .
H19C H 0.0431 -0.4851 0.5365 0.138 Uiso 1 1 calc R . .
C20 C 0.04190(8) -0.1171(4) 0.60563(9) 0.0741(6) Uani 1 1 d . . .
C21 C 0.03644(12) 0.0574(4) 0.57192(12) 0.1066(10) Uani 1 1 d . . .
H21A H 0.0094 0.1443 0.5749 0.160 Uiso 1 1 calc R . .
H21B H 0.0273 0.0102 0.5398 0.160 Uiso 1 1 calc R . .
H21C H 0.0692 0.1275 0.5798 0.160 Uiso 1 1 calc R . .
C22 C -0.01091(11) -0.2280(5) 0.59257(17) 0.1350(14) Uani 1 1 d . . .
H22A H -0.0269 -0.2280 0.5587 0.203 Uiso 0.71(6) 1 calc PR . .
H22B H -0.0339 -0.1636 0.6071 0.203 Uiso 0.71(6) 1 calc PR . .
H22C H -0.0049 -0.3615 0.6038 0.203 Uiso 0.71(6) 1 calc PR . .
H22D H -0.0169 -0.2741 0.6210 0.203 Uiso 0.29(6) 1 calc PR . .
H22E H -0.0099 -0.3385 0.5726 0.203 Uiso 0.29(6) 1 calc PR . .
H22F H -0.0389 -0.1406 0.5759 0.203 Uiso 0.29(6) 1 calc PR . .
C23 C 0.05656(13) -0.0384(6) 0.65591(12) 0.1173(11) Uani 1 1 d . . .
H23A H 0.0295 0.0495 0.6586 0.176 Uiso 1 1 calc R . .
H23B H 0.0893 0.0315 0.6634 0.176 Uiso 1 1 calc R . .
H23C H 0.0601 -0.1464 0.6777 0.176 Uiso 1 1 calc R . .

loop_
_atom_site_aniso_label
_atom_site_aniso_U_11
_atom_site_aniso_U_22
_atom_site_aniso_U_33
_atom_site_aniso_U_23
_atom_site_aniso_U_13
_atom_site_aniso_U_12
Si1 0.0448(2) 0.0562(3) 0.0745(3) 0.0018(2) 0.0154(2) -0.0006(2)
O1 0.0752(9) 0.1212(13) 0.0487(7) -0.0111(8) 0.0095(6) 0.0291(9)
O2 0.0418(6) 0.0543(7) 0.0769(8) 0.0029(6) 0.0192(5) 0.0042(5)
O3 0.1159(13) 0.0611(9) 0.0670(9) -0.0100(7) 0.0337(9) 0.0149(8)
O4 0.0929(10) 0.0790(9) 0.0538(7) 0.0010(7) 0.0391(7) 0.0102(8)
N1 0.0557(8) 0.0783(10) 0.0467(7) 0.0008(7) 0.0194(6) 0.0160(7)
C2 0.0603(10) 0.0835(13) 0.0438(9) 0.0065(9) 0.0186(7) 0.0140(9)
C3 0.0697(12) 0.0942(15) 0.0558(10) 0.0131(10) 0.0195(9) 0.0298(11)
C4 0.0755(12) 0.0569(11) 0.0655(11) 0.0095(9) 0.0265(9) 0.0156(9)
C5 0.0588(9) 0.0571(10) 0.0514(9) 0.0016(8) 0.0227(7) 0.0023(8)
C6 0.0444(7) 0.0514(8) 0.0465(8) -0.0026(7) 0.0188(6) 0.0024(6)
C7 0.0421(8) 0.0689(11) 0.0490(8) 0.0009(8) 0.0176(6) 0.0062(7)
C8 0.0485(9) 0.1028(16) 0.0540(10) -0.0081(10) 0.0177(8) -0.0124(10)
C9 0.0612(11) 0.1056(18) 0.0764(13) 0.0002(13) 0.0256(10) -0.0266(12)
C10 0.0785(14) 0.0755(13) 0.0764(13) 0.0064(11) 0.0315(11) -0.0156(11)
C11 0.0545(9) 0.0636(11) 0.0497(9) -0.0040(8) 0.0198(7) 0.0042(8)
C12 0.159(3) 0.125(2) 0.0668(14) -0.0024(15) 0.0654(17) 0.031(2)
C13 0.0439(10) 0.180(3) 0.0631(12) 0.0029(16) 0.0111(9) -0.0043(14)
C14 0.0684(18) 0.295(6) 0.150(3) 0.039(4) -0.0191(19) -0.062(3)
C15 0.0718(16) 0.239(5) 0.0906(19) 0.058(2) 0.0192(14) 0.033(2)
C16 0.0787(19) 0.299(6) 0.106(2) -0.009(3) 0.0181(16) 0.089(3)
C17 0.0449(8) 0.0491(8) 0.0627(9) -0.0013(8) 0.0227(7) 0.0044(7)
C18 0.0829(15) 0.0785(15) 0.115(2) 0.0312(14) 0.0350(14) 0.0048(12)
C19 0.0800(15) 0.0852(16) 0.0979(18) -0.0203(14) 0.0091(13) -0.0004(13)
C20 0.0497(10) 0.0783(14) 0.0967(16) 0.0019(12) 0.0267(10) 0.0047(9)
C21 0.0898(18) 0.0932(19) 0.134(2) 0.0222(18) 0.0307(17) 0.0399(15)
C22 0.0555(14) 0.136(3) 0.221(4) -0.012(3) 0.054(2) -0.0081(16)
C23 0.111(2) 0.140(3) 0.110(2) -0.016(2) 0.0486(18) 0.036(2)

loop_
_atom_type_symbol
_atom_type_description
_atom_type_scat_dispersion_real
_atom_type_scat_dispersion_imag
_atom_type_scat_source
C C 0.0033 0.0016 'International Tables Vol C Tables 4.2.6.8 and 6.1.1.4'
H H 0.0000 0.0000 'International Tables Vol C Tables 4.2.6.8 and 6.1.1.4'
N N 0.0061 0.0033 'International Tables Vol C Tables 4.2.6.8 and 6.1.1.4'
O O 0.0106 0.0060 'International Tables Vol C Tables 4.2.6.8 and 6.1.1.4'
Si Si 0.0817 0.0704 'International Tables Vol C Tables 4.2.6.8 and 6.1.1.4'

loop_
_exptl_crystal_face_index_h
_exptl_crystal_face_index_k
_exptl_crystal_face_index_l
_exptl_crystal_face_perp_dist
1 0 0 0.1270
-1 0 0 0.2010
1 3 0 0.2720
0 -1 0 0.3140
0 0 1 0.0860
0 0 -1 0.1150
-1 0 -1 0.1400
1 0 1 0.1110
-1 0 3 0.1110
1 0 -3 0.1510
11 1 -7 0.1540

loop_
_geom_angle_atom_site_label_1
_geom_angle_atom_site_label_2
_geom_angle_atom_site_label_3
_geom_angle
_geom_angle_site_symmetry_1
_geom_angle_site_symmetry_3
_geom_angle_publ_flag
O2 Si1 C19 108.73(11) . . ?
O2 Si1 C18 109.38(10) . . ?
C19 Si1 C18 110.66(14) . . ?
O2 Si1 C20 105.35(9) . . ?
C19 Si1 C20 111.41(12) . . ?
C18 Si1 C20 111.13(12) . . ?
C17 O2 Si1 122.71(11) . . ?
C11 O4 C12 116.82(19) . . ?
C2 N1 C5 116.10(15) . . ?
C2 N1 H1N 121.9 . . ?
C5 N1 H1N 121.9 . . ?
O1 C2 N1 125.27(18) . . ?
O1 C2 C3 125.90(18) . . ?
N1 C2 C3 108.83(17) . . ?
C2 C3 C4 105.29(16) . . ?
C2 C3 H3A 110.7 . . ?
C4 C3 H3A 110.7 . . ?
C2 C3 H3B 110.7 . . ?
C4 C3 H3B 110.7 . . ?
H3A C3 H3B 108.8 . . ?
C3 C4 C5 106.84(16) . . ?
C3 C4 H4A 110.4 . . ?
C5 C4 H4A 110.4 . . ?
C3 C4 H4B 110.4 . . ?
C5 C4 H4B 110.4 . . ?
H4A C4 H4B 108.6 . . ?
N1 C5 C10 109.25(16) . . ?
N1 C5 C4 101.54(14) . . ?
C10 C5 C4 110.99(17) . . ?
N1 C5 C6 109.01(14) . . ?
C10 C5 C6 110.39(15) . . ?
C4 C5 C6 115.19(14) . . ?
C11 C6 C17 107.18(13) . . ?
C11 C6 C7 108.72(13) . . ?
C17 C6 C7 106.77(13) . . ?
C11 C6 C5 110.98(14) . . ?
C17 C6 C5 113.60(14) . . ?
C7 C6 C5 109.41(13) . . ?
C8 C7 C6 113.71(16) . . ?
C8 C7 H7A 108.8 . . ?
C6 C7 H7A 108.8 . . ?
C8 C7 H7B 108.8 . . ?
C6 C7 H7B 108.8 . . ?
H7A C7 H7B 107.7 . . ?
C7 C8 C9 108.14(15) . . ?
C7 C8 C13 113.6(2) . . ?
C9 C8 C13 114.63(17) . . ?
C7 C8 H8 106.6 . . ?
C9 C8 H8 106.6 . . ?
C13 C8 H8 106.6 . . ?
C10 C9 C8 111.28(17) . . ?
C10 C9 H9A 109.4 . . ?
C8 C9 H9A 109.4 . . ?
C10 C9 H9B 109.4 . . ?
C8 C9 H9B 109.4 . . ?
H9A C9 H9B 108.0 . . ?
C9 C10 C5 114.28(18) . . ?
C9 C10 H10A 108.7 . . ?
C5 C10 H10A 108.7 . . ?
C9 C10 H10B 108.7 . . ?
C5 C10 H10B 108.7 . . ?
H10A C10 H10B 107.6 . . ?
O3 C11 O4 122.64(17) . . ?
O3 C11 C6 126.51(17) . . ?
O4 C11 C6 110.85(16) . . ?
O4 C12 H12A 109.5 . . ?
O4 C12 H12B 109.5 . . ?
H12A C12 H12B 109.5 . . ?
O4 C12 H12C 109.5 . . ?
H12A C12 H12C 109.5 . . ?
H12B C12 H12C 109.5 . . ?
O4 C12 H12D 109.5 . . ?
H12A C12 H12D 141.1 . . ?
H12B C12 H12D 56.3 . . ?
H12C C12 H12D 56.3 . . ?
O4 C12 H12E 109.5 . . ?
H12A C12 H12E 56.3 . . ?
H12B C12 H12E 141.1 . . ?
H12C C12 H12E 56.3 . . ?
H12D C12 H12E 109.5 . . ?
O4 C12 H12F 109.5 . . ?
H12A C12 H12F 56.3 . . ?
H12B C12 H12F 56.3 . . ?
H12C C12 H12F 141.1 . . ?
H12D C12 H12F 109.5 . . ?
H12E C12 H12F 109.5 . . ?
C16 C13 C15 110.5(3) . . ?
C16 C13 C14 108.9(3) . . ?
C15 C13 C14 107.2(3) . . ?
C16 C13 C8 112.1(2) . . ?
C15 C13 C8 110.30(19) . . ?
C14 C13 C8 107.6(3) . . ?
C13 C14 H14A 109.5 . . ?
C13 C14 H14B 109.5 . . ?
H14A C14 H14B 109.5 . . ?
C13 C14 H14C 109.5 . . ?
H14A C14 H14C 109.5 . . ?
H14B C14 H14C 109.5 . . ?
C13 C14 H14D 109.5 . . ?
H14A C14 H14D 141.1 . . ?
H14B C14 H14D 56.3 . . ?
H14C C14 H14D 56.3 . . ?
C13 C14 H14E 109.5 . . ?
H14A C14 H14E 56.3 . . ?
H14B C14 H14E 141.1 . . ?
H14C C14 H14E 56.3 . . ?
H14D C14 H14E 109.5 . . ?
C13 C14 H14F 109.5 . . ?
H14A C14 H14F 56.3 . . ?
H14B C14 H14F 56.3 . . ?
H14C C14 H14F 141.1 . . ?
H14D C14 H14F 109.5 . . ?
H14E C14 H14F 109.5 . . ?
C13 C15 H15A 109.5 . . ?
C13 C15 H15B 109.5 . . ?
H15A C15 H15B 109.5 . . ?
C13 C15 H15C 109.5 . . ?
H15A C15 H15C 109.5 . . ?
H15B C15 H15C 109.5 . . ?
C13 C16 H16A 109.5 . . ?
C13 C16 H16B 109.5 . . ?
H16A C16 H16B 109.5 . . ?
C13 C16 H16C 109.5 . . ?
H16A C16 H16C 109.5 . . ?
H16B C16 H16C 109.5 . . ?
O2 C17 C6 110.91(13) . . ?
O2 C17 H17A 109.5 . . ?
C6 C17 H17A 109.5 . . ?
O2 C17 H17B 109.5 . . ?
C6 C17 H17B 109.5 . . ?
H17A C17 H17B 108.0 . . ?
Si1 C18 H18A 109.5 . . ?
Si1 C18 H18B 109.5 . . ?
H18A C18 H18B 109.5 . . ?
Si1 C18 H18C 109.5 . . ?
H18A C18 H18C 109.5 . . ?
H18B C18 H18C 109.5 . . ?
Si1 C18 H18F 109.5 . . ?
H18A C18 H18F 141.1 . . ?
H18B C18 H18F 56.3 . . ?
H18C C18 H18F 56.3 . . ?
Si1 C18 H18E 109.5 . . ?
H18A C18 H18E 56.3 . . ?
H18B C18 H18E 141.1 . . ?
H18C C18 H18E 56.3 . . ?
H18F C18 H18E 109.5 . . ?
Si1 C18 H18D 109.5 . . ?
H18A C18 H18D 56.3 . . ?
H18B C18 H18D 56.3 . . ?
H18C C18 H18D 141.1 . . ?
H18F C18 H18D 109.5 . . ?
H18E C18 H18D 109.5 . . ?
Si1 C19 H19A 109.5 . . ?
Si1 C19 H19B 109.5 . . ?
H19A C19 H19B 109.5 . . ?
Si1 C19 H19C 109.5 . . ?
H19A C19 H19C 109.5 . . ?
H19B C19 H19C 109.5 . . ?
C23 C20 C21 108.3(2) . . ?
C23 C20 C22 110.5(3) . . ?
C21 C20 C22 108.9(2) . . ?
C23 C20 Si1 109.90(17) . . ?
C21 C20 Si1 109.96(16) . . ?
C22 C20 Si1 109.23(19) . . ?
C20 C21 H21A 109.5 . . ?
C20 C21 H21B 109.5 . . ?
H21A C21 H21B 109.5 . . ?
C20 C21 H21C 109.5 . . ?
H21A C21 H21C 109.5 . . ?
H21B C21 H21C 109.5 . . ?
C20 C22 H22A 109.5 . . ?
C20 C22 H22B 109.5 . . ?
H22A C22 H22B 109.5 . . ?
C20 C22 H22C 109.5 . . ?
H22A C22 H22C 109.5 . . ?
H22B C22 H22C 109.5 . . ?
C20 C22 H22D 109.5 . . ?
H22A C22 H22D 141.1 . . ?
H22B C22 H22D 56.3 . . ?
H22C C22 H22D 56.3 . . ?
C20 C22 H22E 109.5 . . ?
H22A C22 H22E 56.3 . . ?
H22B C22 H22E 141.1 . . ?
H22C C22 H22E 56.3 . . ?
H22D C22 H22E 109.5 . . ?
C20 C22 H22F 109.5 . . ?
H22A C22 H22F 56.3 . . ?
H22B C22 H22F 56.3 . . ?
H22C C22 H22F 141.1 . . ?
H22D C22 H22F 109.5 . . ?
H22E C22 H22F 109.5 . . ?
C20 C23 H23A 109.5 . . ?
C20 C23 H23B 109.5 . . ?
H23A C23 H23B 109.5 . . ?
C20 C23 H23C 109.5 . . ?
H23A C23 H23C 109.5 . . ?
H23B C23 H23C 109.5 . . ?

loop_
_geom_bond_atom_site_label_1
_geom_bond_atom_site_label_2
_geom_bond_distance
_geom_bond_site_symmetry_2
_geom_bond_publ_flag
Si1 O2 1.6501(13) . ?
Si1 C19 1.855(3) . ?
Si1 C18 1.856(2) . ?
Si1 C20 1.878(2) . ?
O1 C2 1.223(2) . ?
O2 C17 1.4242(18) . ?
O3 C11 1.200(2) . ?
O4 C11 1.326(2) . ?
O4 C12 1.442(3) . ?
N1 C2 1.331(2) . ?
N1 C5 1.462(2) . ?
N1 H1N 0.8600 . ?
C2 C3 1.497(3) . ?
C3 C4 1.511(3) . ?
C3 H3A 0.9700 . ?
C3 H3B 0.9700 . ?
C4 C5 1.553(3) . ?
C4 H4A 0.9700 . ?
C4 H4B 0.9700 . ?
C5 C10 1.523(3) . ?
C5 C6 1.566(2) . ?
C6 C11 1.525(2) . ?
C6 C17 1.529(2) . ?
C6 C7 1.548(2) . ?
C7 C8 1.526(3) . ?
C7 H7A 0.9700 . ?
C7 H7B 0.9700 . ?
C8 C9 1.535(3) . ?
C8 C13 1.552(3) . ?
C8 H8 0.9800 . ?
C9 C10 1.520(3) . ?
C9 H9A 0.9700 . ?
C9 H9B 0.9700 . ?
C10 H10A 0.9700 . ?
C10 H10B 0.9700 . ?
C12 H12A 0.9600 . ?
C12 H12B 0.9600 . ?
C12 H12C 0.9600 . ?
C12 H12D 0.9600 . ?
C12 H12E 0.9600 . ?
C12 H12F 0.9600 . ?
C13 C16 1.499(5) . ?
C13 C15 1.509(4) . ?
C13 C14 1.546(5) . ?
C14 H14A 0.9600 . ?
C14 H14B 0.9600 . ?
C14 H14C 0.9600 . ?
C14 H14D 0.9600 . ?
C14 H14E 0.9600 . ?
C14 H14F 0.9600 . ?
C15 H15A 0.9600 . ?
C15 H15B 0.9600 . ?
C15 H15C 0.9600 . ?
C16 H16A 0.9600 . ?
C16 H16B 0.9600 . ?
C16 H16C 0.9600 . ?
C17 H17A 0.9700 . ?
C17 H17B 0.9700 . ?
C18 H18A 0.9600 . ?
C18 H18B 0.9600 . ?
C18 H18C 0.9600 . ?
C18 H18F 0.9600 . ?
C18 H18E 0.9600 . ?
C18 H18D 0.9600 . ?
C19 H19A 0.9600 . ?
C19 H19B 0.9600 . ?
C19 H19C 0.9600 . ?
C20 C23 1.514(4) . ?
C20 C21 1.525(4) . ?
C20 C22 1.539(3) . ?
C21 H21A 0.9600 . ?
C21 H21B 0.9600 . ?
C21 H21C 0.9600 . ?
C22 H22A 0.9600 . ?
C22 H22B 0.9600 . ?
C22 H22C 0.9600 . ?
C22 H22D 0.9600 . ?
C22 H22E 0.9600 . ?
C22 H22F 0.9600 . ?
C23 H23A 0.9600 . ?
C23 H23B 0.9600 . ?
C23 H23C 0.9600 . ?

loop_
_geom_hbond_atom_site_label_D
_geom_hbond_atom_site_label_H
_geom_hbond_atom_site_label_A
_geom_hbond_distance_DH
_geom_hbond_distance_HA
_geom_hbond_distance_DA
_geom_hbond_angle_DHA
_geom_hbond_site_symmetry_A
N1 H1N O1 0.86 2.04 2.888(2) 167.8 7_546

loop_
_geom_torsion_atom_site_label_1
_geom_torsion_atom_site_label_2
_geom_torsion_atom_site_label_3
_geom_torsion_atom_site_label_4
_geom_torsion
_geom_torsion_site_symmetry_1
_geom_torsion_site_symmetry_2
_geom_torsion_site_symmetry_3
_geom_torsion_site_symmetry_4
_geom_torsion_publ_flag
C19 Si1 O2 C17 -71.31(16) . . . . ?
C18 Si1 O2 C17 49.63(17) . . . . ?
C20 Si1 O2 C17 169.16(15) . . . . ?
C5 N1 C2 O1 -176.9(2) . . . . ?
C5 N1 C2 C3 2.6(2) . . . . ?
O1 C2 C3 C4 -175.2(2) . . . . ?
N1 C2 C3 C4 5.3(2) . . . . ?
C2 C3 C4 C5 -10.6(2) . . . . ?
C2 N1 C5 C10 -126.35(19) . . . . ?
C2 N1 C5 C4 -9.1(2) . . . . ?
C2 N1 C5 C6 112.94(18) . . . . ?
C3 C4 C5 N1 11.6(2) . . . . ?
C3 C4 C5 C10 127.60(19) . . . . ?
C3 C4 C5 C6 -106.03(19) . . . . ?
N1 C5 C6 C11 -171.48(13) . . . . ?
C10 C5 C6 C11 68.52(19) . . . . ?
C4 C5 C6 C11 -58.2(2) . . . . ?
N1 C5 C6 C17 -50.64(18) . . . . ?
C10 C5 C6 C17 -170.64(15) . . . . ?
C4 C5 C6 C17 62.69(19) . . . . ?
N1 C5 C6 C7 68.55(17) . . . . ?
C10 C5 C6 C7 -51.45(19) . . . . ?
C4 C5 C6 C7 -178.13(15) . . . . ?
C11 C6 C7 C8 -64.45(18) . . . . ?
C17 C6 C7 C8 -179.77(14) . . . . ?
C5 C6 C7 C8 56.90(18) . . . . ?
C6 C7 C8 C9 -58.8(2) . . . . ?
C6 C7 C8 C13 172.78(15) . . . . ?
C7 C8 C9 C10 56.2(3) . . . . ?
C13 C8 C9 C10 -175.9(2) . . . . ?
C8 C9 C10 C5 -56.2(3) . . . . ?
N1 C5 C10 C9 -66.7(2) . . . . ?
C4 C5 C10 C9 -177.89(18) . . . . ?
C6 C5 C10 C9 53.1(2) . . . . ?
C12 O4 C11 O3 4.0(3) . . . . ?
C12 O4 C11 C6 -176.7(2) . . . . ?
C17 C6 C11 O3 -127.8(2) . . . . ?
C7 C6 C11 O3 117.1(2) . . . . ?
C5 C6 C11 O3 -3.2(3) . . . . ?
C17 C6 C11 O4 52.98(18) . . . . ?
C7 C6 C11 O4 -62.08(18) . . . . ?
C5 C6 C11 O4 177.54(14) . . . . ?
C7 C8 C13 C16 66.9(3) . . . . ?
C9 C8 C13 C16 -58.2(4) . . . . ?
C7 C8 C13 C15 -56.7(3) . . . . ?
C9 C8 C13 C15 178.2(3) . . . . ?
C7 C8 C13 C14 -173.4(2) . . . . ?
C9 C8 C13 C14 61.6(3) . . . . ?
Si1 O2 C17 C6 -171.14(11) . . . . ?
C11 C6 C17 O2 48.82(18) . . . . ?
C7 C6 C17 O2 165.18(13) . . . . ?
C5 C6 C17 O2 -74.13(17) . . . . ?
O2 Si1 C20 C23 -68.5(2) . . . . ?
C19 Si1 C20 C23 173.8(2) . . . . ?
C18 Si1 C20 C23 49.9(2) . . . . ?
O2 Si1 C20 C21 50.6(2) . . . . ?
C19 Si1 C20 C21 -67.1(2) . . . . ?
C18 Si1 C20 C21 169.0(2) . . . . ?
O2 Si1 C20 C22 170.1(2) . . . . ?
C19 Si1 C20 C22 52.3(3) . . . . ?
C18 Si1 C20 C22 -71.6(3) . . . . ?
